data_7023209
loop_
_publ_author_name
'Yang, Ting-Hai'
'Silva, Ana Rosa'
'Shi, Fa-Nian'

_publ_section_title
;
 Six new 3d-4f heterometallic coordination polymers constructed from
 pyrazole-bridged Cu(II)Ln(III) dinuclear units.
;
_journal_issue 38
_journal_name_full 'Dalton transactions (Cambridge, England : 2003)'
_journal_page_first 13997
_journal_page_last 14005
_journal_paper_doi 10.1039/c3dt51015h
_journal_volume 42
_journal_year 2013
_chemical_formula_moiety 'C15 H12 Cu Dy2 N6 O16, 2(H2 O)'
_chemical_formula_sum 'C15 H16 Cu Dy2 N6 O18'
_chemical_formula_weight 956.88
_chemical_name_systematic
; 
 ? 
;
_space_group_IT_number 2
_symmetry_cell_setting triclinic
_symmetry_space_group_name_Hall '-P 1'
_symmetry_space_group_name_H-M 'P -1'
_atom_sites_solution_hydrogens geom
_atom_sites_solution_primary direct
_atom_sites_solution_secondary difmap
_audit_creation_method SHELXL-97
_cell_angle_alpha 82.6950(10)
_cell_angle_beta 77.369(2)
_cell_angle_gamma 84.6290(10)
_cell_formula_units_Z 2
_cell_length_a 7.1518(3)
_cell_length_b 11.2144(5)
_cell_length_c 15.4635(7)
_cell_measurement_reflns_used 9887
_cell_measurement_temperature 150(2)
_cell_measurement_theta_max 30.60
_cell_measurement_theta_min 2.16
_cell_volume 1197.61(9)
_computing_cell_refinement 'Bruker SMART'
_computing_data_collection 'Bruker SMART'
_computing_data_reduction 'Bruker SAINT'
_computing_molecular_graphics 'Bruker SHELXTL'
_computing_publication_material 'Bruker SHELXTL'
_computing_structure_refinement 'SHELXL-97 (Sheldrick, 1997)'
_computing_structure_solution 'SHELXS-97 (Sheldrick, 1990)'
_diffrn_ambient_temperature 150(2)
_diffrn_measured_fraction_theta_full 0.993
_diffrn_measured_fraction_theta_max 0.993
_diffrn_measurement_device_type 'CCD area detector'
_diffrn_measurement_method 'phi and omega scans'
_diffrn_radiation_monochromator graphite
_diffrn_radiation_source 'fine-focus sealed tube'
_diffrn_radiation_type MoK\a
_diffrn_radiation_wavelength 0.71073
_diffrn_reflns_av_R_equivalents 0.0274
_diffrn_reflns_av_unetI/netI 0.0227
_diffrn_reflns_limit_h_max 8
_diffrn_reflns_limit_h_min -8
_diffrn_reflns_limit_k_max 13
_diffrn_reflns_limit_k_min -13
_diffrn_reflns_limit_l_max 19
_diffrn_reflns_limit_l_min -19
_diffrn_reflns_number 19770
_diffrn_reflns_theta_full 26.00
_diffrn_reflns_theta_max 26.00
_diffrn_reflns_theta_min 2.93
_exptl_absorpt_coefficient_mu 7.158
_exptl_absorpt_correction_T_max 0.6342
_exptl_absorpt_correction_T_min 0.2391
_exptl_absorpt_correction_type multi-scan
_exptl_absorpt_process_details Sadabs
_exptl_crystal_colour purple
_exptl_crystal_density_diffrn 2.654
_exptl_crystal_density_method 'not measured'
_exptl_crystal_description block
_exptl_crystal_F_000 906
_exptl_crystal_size_max 0.28
_exptl_crystal_size_mid 0.12
_exptl_crystal_size_min 0.07
_refine_diff_density_max 1.359
_refine_diff_density_min -0.912
_refine_diff_density_rms 0.127
_refine_ls_extinction_method none
_refine_ls_goodness_of_fit_ref 1.007
_refine_ls_hydrogen_treatment constr
_refine_ls_matrix_type full
_refine_ls_number_parameters 379
_refine_ls_number_reflns 4666
_refine_ls_number_restraints 0
_refine_ls_restrained_S_all 1.007
_refine_ls_R_factor_all 0.0205
_refine_ls_R_factor_gt 0.0197
_refine_ls_shift/su_max 0.001
_refine_ls_shift/su_mean 0.000
_refine_ls_structure_factor_coef Fsqd
_refine_ls_weighting_details 'calc w=1/[\s^2^(Fo^2^)+(0.0344P)^2^+2.8225P] where P=(Fo^2^+2Fc^2^)/3'
_refine_ls_weighting_scheme calc
_refine_ls_wR_factor_gt 0.0554
_refine_ls_wR_factor_ref 0.0559
_reflns_number_gt 4536
_reflns_number_total 4666
_reflns_threshold_expression >2sigma(I)
_cod_data_source_file c3dt51015h.txt
_cod_data_source_block 2
_cod_depositor_comments
;
The following automatic conversions were performed:

'_symmetry_cell_setting' value 'Triclinic' changed to 'triclinic'
according to /home/saulius/struct/CIF-dictionaries/cif_core.dic
dictionary named 'cif_core.dic' version 2.4.2 from
2011-04-26.

'_exptl_absorpt_correction_type' value 'Multi-scan'
changed to 'multi-scan' according to
/home/saulius/struct/CIF-dictionaries/cif_core.dic dictionary named
'cif_core.dic' version 2.4.2 from 2011-04-26.

Automatic conversion script
Id: cif_fix_values 1891 2012-01-12 08:04:46Z andrius 
;
_cod_original_sg_symbol_Hall -P1
_cod_original_sg_symbol_H-M P-1
_cod_database_code 7023209

loop_
_symmetry_equiv_pos_as_xyz
'x, y, z'
'-x, -y, -z'

loop_
_atom_site_label
_atom_site_type_symbol
_atom_site_fract_x
_atom_site_fract_y
_atom_site_fract_z
_atom_site_U_iso_or_equiv
_atom_site_adp_type
_atom_site_occupancy
_atom_site_symmetry_multiplicity
_atom_site_calc_flag
_atom_site_refinement_flags
Dy2 Dy 0.51564(2) 0.662135(13) 0.350288(10) 0.00813(6) Uani 1 1 d .
Dy1 Dy 0.47948(2) 0.770669(13) 0.756262(10) 0.00837(6) Uani 1 1 d .
Cu1 Cu 0.19373(6) 0.81215(3) 1.04263(3) 0.01060(9) Uani 1 1 d .
C1 C 0.3826(5) 0.4899(3) 0.8047(2) 0.0110(7) Uani 1 1 d .
C2 C 0.3137(5) 0.5331(3) 0.8933(2) 0.0101(6) Uani 1 1 d .
C3 C 0.2459(5) 0.4745(3) 0.9774(2) 0.0119(7) Uani 1 1 d .
H3 H 0.2308 0.3909 0.9942 0.014 Uiso 1 1 calc R
C4 C 0.2053(5) 0.5684(3) 1.0313(2) 0.0107(7) Uani 1 1 d .
C5 C 0.1257(5) 0.5823(3) 1.1258(2) 0.0114(7) Uani 1 1 d .
C6 C 0.5665(5) 1.0529(3) 0.7409(2) 0.0103(6) Uani 1 1 d .
C7 C 0.4553(5) 1.0360(3) 0.8334(2) 0.0104(6) Uani 1 1 d .
C8 C 0.3726(5) 1.1155(3) 0.8955(2) 0.0114(7) Uani 1 1 d .
H8 H 0.3759 1.2007 0.8897 0.014 Uiso 1 1 calc R
C9 C 0.2843(4) 1.0401(3) 0.9678(2) 0.0091(6) Uani 1 1 d .
C10 C 0.1584(5) 1.0533(3) 1.0568(2) 0.0100(6) Uani 1 1 d .
C11 C 0.5676(5) 0.7652(3) 0.5412(2) 0.0097(6) Uani 1 1 d .
C12 C 0.7597(5) 0.7207(3) 0.5591(2) 0.0101(6) Uani 1 1 d .
C13 C 0.9282(5) 0.6785(3) 0.5037(2) 0.0112(7) Uani 1 1 d .
H13 H 0.9560 0.6817 0.4405 0.013 Uiso 1 1 calc R
C14 C 1.0434(5) 0.6318(3) 0.5610(2) 0.0108(7) Uani 1 1 d .
C15 C 1.2274(4) 0.5544(3) 0.5456(2) 0.0091(6) Uani 1 1 d .
N1 N 0.3158(4) 0.6530(3) 0.89586(19) 0.0117(6) Uani 1 1 d .
N2 N 0.2500(4) 0.6731(3) 0.98006(19) 0.0124(6) Uani 1 1 d .
N3 N 0.4181(4) 0.9201(3) 0.86645(19) 0.0114(6) Uani 1 1 d .
N4 N 0.3129(4) 0.9247(3) 0.94860(19) 0.0114(6) Uani 1 1 d .
N5 N 0.7739(4) 0.7052(3) 0.64437(19) 0.0116(6) Uani 1 1 d .
N6 N 0.9474(4) 0.6494(3) 0.6445(2) 0.0122(6) Uani 1 1 d .
H6N H 0.9934 0.6269 0.6928 0.015 Uiso 1 1 calc R
O1 O 0.4554(3) 0.5651(2) 0.74135(16) 0.0137(5) Uani 1 1 d .
O2 O 0.3675(3) 0.3811(2) 0.79579(16) 0.0140(5) Uani 1 1 d .
O3 O 0.0875(4) 0.4948(2) 1.18311(17) 0.0154(5) Uani 1 1 d .
O4 O 0.1025(4) 0.6928(2) 1.14508(16) 0.0131(5) Uani 1 1 d .
O5 O 0.6108(4) 0.9581(2) 0.70060(17) 0.0153(5) Uani 1 1 d .
O6 O 0.6143(3) 1.1557(2) 0.70526(16) 0.0124(5) Uani 1 1 d .
O7 O 0.1005(3) 1.1553(2) 1.08060(17) 0.0143(5) Uani 1 1 d .
O8 O 0.1100(3) 0.9546(2) 1.10446(16) 0.0136(5) Uani 1 1 d .
O9 O 0.4407(3) 0.7933(2) 0.60672(16) 0.0135(5) Uani 1 1 d .
O10 O 0.5415(3) 0.7694(2) 0.46296(16) 0.0132(5) Uani 1 1 d .
O11 O 1.3270(3) 0.5606(2) 0.46822(16) 0.0139(5) Uani 1 1 d .
O12 O 1.2602(3) 0.4851(2) 0.61190(16) 0.0132(5) Uani 1 1 d .
O13 O 0.1591(3) 0.8412(2) 0.75863(17) 0.0169(5) Uani 1 1 d .
H13A H 0.1469 0.8927 0.7139 0.020 Uiso 1 1 d R
H13B H 0.0886 0.8376 0.8118 0.020 Uiso 1 1 d R
O14 O 0.7230(3) 0.7164(2) 0.83370(17) 0.0150(5) Uani 1 1 d .
H14A H 0.7773 0.6442 0.8344 0.018 Uiso 1 1 d R
H14B H 0.7456 0.7742 0.8611 0.018 Uiso 1 1 d R
O15 O 0.2242(3) 0.6323(2) 0.30674(17) 0.0144(5) Uani 1 1 d .
H15A H 0.2086 0.6770 0.2594 0.017 Uiso 1 1 d R
H15B H 0.1916 0.5592 0.3236 0.017 Uiso 1 1 d R
O16 O 0.7978(3) 0.7673(2) 0.29266(17) 0.0153(5) Uani 1 1 d .
H16A H 0.8240 0.8270 0.3174 0.018 Uiso 1 1 d R
H16B H 0.8569 0.7441 0.2420 0.018 Uiso 1 1 d R
O17 O 0.2412(4) 0.9778(3) 0.4842(2) 0.0314(7) Uani 1 1 d .
H17A H 0.2780 1.0158 0.4322 0.038 Uiso 1 1 d R
H17B H 0.2862 0.9091 0.5053 0.038 Uiso 1 1 d R
O18 O 0.9327(4) 0.9549(3) 0.35522(18) 0.0219(6) Uani 1 1 d .
H18A H 0.8684 0.9631 0.4086 0.026 Uiso 1 1 d R
H18B H 1.0548 0.9409 0.3382 0.026 Uiso 1 1 d R

loop_
_atom_site_aniso_label
_atom_site_aniso_U_11
_atom_site_aniso_U_22
_atom_site_aniso_U_33
_atom_site_aniso_U_23
_atom_site_aniso_U_13
_atom_site_aniso_U_12
Dy2 0.01021(9) 0.00768(9) 0.00562(9) -0.00003(6) -0.00027(6) -0.00043(6)
Dy1 0.01146(9) 0.00656(9) 0.00611(9) -0.00086(6) 0.00048(6) -0.00092(6)
Cu1 0.0167(2) 0.00654(19) 0.0070(2) -0.00157(15) 0.00203(16) -0.00227(15)
C1 0.0116(16) 0.0134(16) 0.0076(17) -0.0023(13) -0.0010(13) -0.0002(13)
C2 0.0147(16) 0.0077(15) 0.0070(16) -0.0004(13) 0.0002(13) -0.0022(12)
C3 0.0152(16) 0.0085(15) 0.0114(17) -0.0008(13) -0.0021(13) -0.0001(13)
C4 0.0133(16) 0.0090(15) 0.0097(17) 0.0008(13) -0.0031(13) -0.0017(12)
C5 0.0105(15) 0.0132(16) 0.0103(17) -0.0015(13) -0.0019(13) -0.0010(13)
C6 0.0100(15) 0.0097(15) 0.0108(17) -0.0003(13) -0.0021(13) 0.0006(12)
C7 0.0117(15) 0.0090(15) 0.0101(17) -0.0002(13) -0.0017(13) -0.0006(12)
C8 0.0141(16) 0.0082(15) 0.0113(17) -0.0020(13) -0.0013(13) -0.0002(12)
C9 0.0100(15) 0.0065(15) 0.0106(17) -0.0008(13) -0.0019(13) -0.0002(12)
C10 0.0101(15) 0.0110(16) 0.0099(17) -0.0034(13) -0.0030(13) -0.0002(12)
C11 0.0127(15) 0.0055(14) 0.0097(17) 0.0005(12) -0.0004(13) -0.0009(12)
C12 0.0146(16) 0.0059(14) 0.0094(16) 0.0007(12) -0.0016(13) -0.0025(12)
C13 0.0136(16) 0.0099(15) 0.0089(16) -0.0007(13) 0.0002(13) -0.0009(13)
C14 0.0114(16) 0.0092(15) 0.0102(17) -0.0018(13) 0.0016(13) -0.0015(13)
C15 0.0094(15) 0.0074(15) 0.0100(17) -0.0012(13) -0.0003(12) -0.0015(12)
N1 0.0171(14) 0.0094(13) 0.0071(14) -0.0028(11) 0.0025(11) -0.0021(11)
N2 0.0179(14) 0.0109(14) 0.0072(14) -0.0017(11) 0.0014(11) -0.0026(11)
N3 0.0157(14) 0.0096(14) 0.0079(14) -0.0012(11) -0.0002(11) -0.0013(11)
N4 0.0154(14) 0.0102(13) 0.0077(14) -0.0031(11) 0.0007(11) -0.0010(11)
N5 0.0104(13) 0.0132(14) 0.0113(15) -0.0024(11) -0.0017(11) -0.0001(11)
N6 0.0100(13) 0.0160(14) 0.0097(14) -0.0005(12) -0.0019(11) 0.0025(11)
O1 0.0200(12) 0.0110(12) 0.0084(12) -0.0009(10) 0.0016(10) -0.0033(10)
O2 0.0215(13) 0.0093(11) 0.0109(12) -0.0037(9) -0.0009(10) -0.0021(10)
O3 0.0239(13) 0.0095(12) 0.0098(13) 0.0015(10) 0.0007(10) 0.0014(10)
O4 0.0226(13) 0.0072(11) 0.0082(12) -0.0022(9) 0.0006(10) -0.0024(9)
O5 0.0207(13) 0.0098(12) 0.0132(13) -0.0015(10) 0.0030(10) -0.0046(10)
O6 0.0153(12) 0.0091(11) 0.0111(12) 0.0015(9) -0.0003(9) -0.0016(9)
O7 0.0153(12) 0.0109(12) 0.0157(13) -0.0061(10) 0.0020(10) -0.0015(10)
O8 0.0173(12) 0.0115(11) 0.0104(12) -0.0032(10) 0.0021(10) -0.0022(10)
O9 0.0119(11) 0.0162(12) 0.0110(12) -0.0030(10) 0.0000(9) 0.0023(9)
O10 0.0166(12) 0.0140(12) 0.0091(12) -0.0020(9) -0.0036(10) 0.0021(10)
O11 0.0133(12) 0.0177(12) 0.0074(12) 0.0023(10) 0.0028(9) -0.0005(10)
O12 0.0137(12) 0.0122(12) 0.0111(12) 0.0026(10) -0.0002(10) 0.0009(9)
O13 0.0151(12) 0.0223(13) 0.0105(13) 0.0000(10) 0.0009(10) 0.0020(10)
O14 0.0202(12) 0.0089(11) 0.0178(13) -0.0044(10) -0.0078(10) 0.0014(10)
O15 0.0186(12) 0.0122(11) 0.0133(13) 0.0023(10) -0.0055(10) -0.0054(10)
O16 0.0148(12) 0.0173(12) 0.0127(13) -0.0043(10) 0.0025(10) -0.0053(10)
O17 0.0384(17) 0.0271(15) 0.0205(16) 0.0055(13) -0.0005(13) 0.0155(13)
O18 0.0194(13) 0.0294(15) 0.0166(14) -0.0023(12) -0.0017(11) -0.0057(11)

loop_
_atom_type_symbol
_atom_type_description
_atom_type_scat_dispersion_real
_atom_type_scat_dispersion_imag
_atom_type_scat_source
C C 0.0033 0.0016 'International Tables Vol C Tables 4.2.6.8 and 6.1.1.4'
H H 0.0000 0.0000 'International Tables Vol C Tables 4.2.6.8 and 6.1.1.4'
N N 0.0061 0.0033 'International Tables Vol C Tables 4.2.6.8 and 6.1.1.4'
O O 0.0106 0.0060 'International Tables Vol C Tables 4.2.6.8 and 6.1.1.4'
Cu Cu 0.3201 1.2651 'International Tables Vol C Tables 4.2.6.8 and 6.1.1.4'
Dy Dy -0.1892 4.4098 'International Tables Vol C Tables 4.2.6.8 and 6.1.1.4'

loop_
_geom_angle_atom_site_label_1
_geom_angle_atom_site_label_2
_geom_angle_atom_site_label_3
_geom_angle
_geom_angle_site_symmetry_1
_geom_angle_site_symmetry_3
O11 Dy2 O10 79.19(9) 1_455 .
O11 Dy2 O12 80.95(8) 1_455 2_766
O10 Dy2 O12 91.75(9) . 2_766
O11 Dy2 O6 116.34(8) 1_455 2_676
O10 Dy2 O6 82.90(9) . 2_676
O12 Dy2 O6 160.27(8) 2_766 2_676
O11 Dy2 O2 131.75(9) 1_455 2_666
O10 Dy2 O2 147.81(9) . 2_666
O12 Dy2 O2 86.04(9) 2_766 2_666
O6 Dy2 O2 88.46(8) 2_676 2_666
O11 Dy2 O16 148.43(9) 1_455 .
O10 Dy2 O16 75.68(9) . .
O12 Dy2 O16 81.04(9) 2_766 .
O6 Dy2 O16 79.24(8) 2_676 .
O2 Dy2 O16 72.26(8) 2_666 .
O11 Dy2 O15 72.60(9) 1_455 .
O10 Dy2 O15 125.84(9) . .
O12 Dy2 O15 126.78(8) 2_766 .
O6 Dy2 O15 70.38(8) 2_676 .
O2 Dy2 O15 79.07(9) 2_666 .
O16 Dy2 O15 138.41(9) . .
O14 Dy1 O13 148.53(9) . .
O14 Dy1 O5 90.85(9) . .
O13 Dy1 O5 95.57(9) . .
O14 Dy1 O9 138.14(8) . .
O13 Dy1 O9 73.25(8) . .
O5 Dy1 O9 78.02(9) . .
O14 Dy1 O1 90.05(8) . .
O13 Dy1 O1 99.06(9) . .
O5 Dy1 O1 150.23(8) . .
O9 Dy1 O1 81.57(8) . .
O14 Dy1 N3 77.85(9) . .
O13 Dy1 N3 76.86(9) . .
O5 Dy1 N3 65.78(9) . .
O9 Dy1 N3 129.82(9) . .
O1 Dy1 N3 143.01(9) . .
O14 Dy1 N1 76.51(9) . .
O13 Dy1 N1 79.84(9) . .
O5 Dy1 N1 142.62(9) . .
O9 Dy1 N1 133.61(9) . .
O1 Dy1 N1 66.04(9) . .
N3 Dy1 N1 77.13(9) . .
O14 Dy1 N5 72.97(9) . .
O13 Dy1 N5 138.50(9) . .
O5 Dy1 N5 79.04(9) . .
O9 Dy1 N5 65.35(8) . .
O1 Dy1 N5 72.81(9) . .
N3 Dy1 N5 133.41(9) . .
N1 Dy1 N5 127.94(9) . .
N4 Cu1 N2 97.46(12) . .
N4 Cu1 O8 83.80(11) . .
N2 Cu1 O8 174.21(12) . .
N4 Cu1 O4 172.53(11) . .
N2 Cu1 O4 82.91(11) . .
O8 Cu1 O4 96.58(10) . .
O1 C1 O2 123.3(3) . .
O1 C1 C2 117.4(3) . .
O2 C1 C2 119.3(3) . .
N1 C2 C3 111.3(3) . .
N1 C2 C1 115.9(3) . .
C3 C2 C1 132.7(3) . .
C2 C3 C4 103.0(3) . .
C2 C3 H3 128.5 . .
C4 C3 H3 128.5 . .
N2 C4 C3 108.8(3) . .
N2 C4 C5 114.1(3) . .
C3 C4 C5 137.1(3) . .
O3 C5 O4 122.6(3) . .
O3 C5 C4 122.6(3) . .
O4 C5 C4 114.8(3) . .
O6 C6 O5 122.9(3) . .
O6 C6 C7 120.6(3) . .
O5 C6 C7 116.4(3) . .
N3 C7 C8 111.2(3) . .
N3 C7 C6 115.6(3) . .
C8 C7 C6 133.2(3) . .
C9 C8 C7 103.0(3) . .
C9 C8 H8 128.5 . .
C7 C8 H8 128.5 . .
N4 C9 C8 109.8(3) . .
N4 C9 C10 113.0(3) . .
C8 C9 C10 137.0(3) . .
O7 C10 O8 123.5(3) . .
O7 C10 C9 120.9(3) . .
O8 C10 C9 115.5(3) . .
O9 C11 O10 124.5(3) . .
O9 C11 C12 116.9(3) . .
O10 C11 C12 118.6(3) . .
N5 C12 C13 111.5(3) . .
N5 C12 C11 116.2(3) . .
C13 C12 C11 131.9(3) . .
C14 C13 C12 104.2(3) . .
C14 C13 H13 127.9 . .
C12 C13 H13 127.9 . .
N6 C14 C13 107.7(3) . .
N6 C14 C15 121.0(3) . .
C13 C14 C15 130.5(3) . .
O11 C15 O12 126.7(3) . .
O11 C15 C14 117.4(3) . .
O12 C15 C14 115.8(3) . .
N2 N1 C2 106.6(3) . .
N2 N1 Dy1 136.2(2) . .
C2 N1 Dy1 116.3(2) . .
N1 N2 C4 110.2(3) . .
N1 N2 Cu1 135.4(2) . .
C4 N2 Cu1 114.4(2) . .
N4 N3 C7 106.2(3) . .
N4 N3 Dy1 135.0(2) . .
C7 N3 Dy1 116.3(2) . .
N3 N4 C9 109.8(3) . .
N3 N4 Cu1 136.4(2) . .
C9 N4 Cu1 113.7(2) . .
C12 N5 N6 105.1(3) . .
C12 N5 Dy1 116.4(2) . .
N6 N5 Dy1 138.4(2) . .
N5 N6 C14 111.5(3) . .
N5 N6 H6N 124.2 . .
C14 N6 H6N 124.2 . .
C1 O1 Dy1 123.7(2) . .
C1 O2 Dy2 112.2(2) . 2_666
C5 O4 Cu1 113.8(2) . .
C6 O5 Dy1 123.5(2) . .
C6 O6 Dy2 141.1(2) . 2_676
C10 O8 Cu1 113.7(2) . .
C11 O9 Dy1 124.9(2) . .
C11 O10 Dy2 146.5(2) . .
C15 O11 Dy2 151.3(2) . 1_655
C15 O12 Dy2 140.1(2) . 2_766
Dy1 O13 H13A 112.8 . .
Dy1 O13 H13B 113.0 . .
H13A O13 H13B 127.6 . .
Dy1 O14 H14A 120.3 . .
Dy1 O14 H14B 112.3 . .
H14A O14 H14B 127.4 . .
Dy2 O15 H15A 113.1 . .
Dy2 O15 H15B 110.6 . .
H15A O15 H15B 127.8 . .
Dy2 O16 H16A 121.9 . .
Dy2 O16 H16B 110.7 . .
H16A O16 H16B 126.8 . .
H17A O17 H17B 127.9 . .
H18A O18 H18B 127.7 . .

loop_
_geom_bond_atom_site_label_1
_geom_bond_atom_site_label_2
_geom_bond_distance
_geom_bond_site_symmetry_2
Dy2 O11 2.264(2) 1_455
Dy2 O10 2.288(2) .
Dy2 O12 2.304(2) 2_766
Dy2 O6 2.307(2) 2_676
Dy2 O2 2.327(2) 2_666
Dy2 O16 2.377(2) .
Dy2 O15 2.390(2) .
Dy1 O14 2.317(2) .
Dy1 O13 2.347(2) .
Dy1 O5 2.366(2) .
Dy1 O9 2.368(2) .
Dy1 O1 2.372(2) .
Dy1 N3 2.483(3) .
Dy1 N1 2.496(3) .
Dy1 N5 2.531(3) .
Cu1 N4 1.904(3) .
Cu1 N2 1.904(3) .
Cu1 O8 1.945(2) .
Cu1 O4 1.974(2) .
C1 O1 1.261(4) .
C1 O2 1.262(4) .
C1 C2 1.478(5) .
C2 N1 1.352(4) .
C2 C3 1.388(5) .
C3 C4 1.395(5) .
C3 H3 0.9500 .
C4 N2 1.354(4) .
C4 C5 1.470(5) .
C5 O3 1.243(4) .
C5 O4 1.299(4) .
C6 O6 1.257(4) .
C6 O5 1.280(4) .
C6 C7 1.475(5) .
C7 N3 1.363(4) .
C7 C8 1.392(5) .
C8 C9 1.384(5) .
C8 H8 0.9500 .
C9 N4 1.351(4) .
C9 C10 1.488(5) .
C10 O7 1.251(4) .
C10 O8 1.281(4) .
C11 O9 1.255(4) .
C11 O10 1.259(4) .
C11 C12 1.489(5) .
C12 N5 1.333(4) .
C12 C13 1.398(5) .
C13 C14 1.363(5) .
C13 H13 0.9500 .
C14 N6 1.353(4) .
C14 C15 1.498(5) .
C15 O11 1.249(4) .
C15 O12 1.256(4) .
N1 N2 1.325(4) .
N3 N4 1.332(4) .
N5 N6 1.337(4) .
N6 H6N 0.8800 .
O2 Dy2 2.327(2) 2_666
O6 Dy2 2.307(2) 2_676
O11 Dy2 2.264(2) 1_655
O12 Dy2 2.304(2) 2_766
O13 H13A 0.8576 .
O13 H13B 0.8640 .
O14 H14A 0.8641 .
O14 H14B 0.8636 .
O15 H15A 0.8556 .
O15 H15B 0.8654 .
O16 H16A 0.8660 .
O16 H16B 0.8641 .
O17 H17A 0.8605 .
O17 H17B 0.8594 .
O18 H18A 0.8632 .
O18 H18B 0.8610 .

loop_
_geom_hbond_atom_site_label_D
_geom_hbond_atom_site_label_H
_geom_hbond_atom_site_label_A
_geom_hbond_distance_DH
_geom_hbond_distance_HA
_geom_hbond_distance_DA
_geom_hbond_angle_DHA
_geom_hbond_site_symmetry_A
O17 H17B O9 0.86 2.31 3.088(4) 150.7 .
O17 H17B O10 0.86 2.33 3.021(4) 137.9 .
O16 H16A O18 0.87 1.90 2.757(4) 168.0 .
N6 H6N O3 0.88 2.21 2.911(4) 136.6 2_667
O14 H14A O3 0.86 1.77 2.630(3) 169.8 2_667
O15 H15A O4 0.86 2.05 2.807(3) 146.6 1_554
O13 H13A O18 0.86 2.00 2.821(4) 159.6 2_676
O17 H17A O5 0.86 2.03 2.847(4) 158.8 2_676
O18 H18A O17 0.86 1.85 2.689(4) 164.0 2_676
O18 H18B O6 0.86 2.50 3.336(4) 165.0 2_776
O13 H13B O7 0.86 1.91 2.761(4) 170.0 2_577
O14 H14B O7 0.86 1.85 2.641(3) 151.3 2_677
O15 H15B N6 0.87 2.58 3.431(4) 170.0 2_666
O16 H16B O4 0.86 2.13 2.936(3) 154.9 1_654

loop_
_geom_torsion_atom_site_label_1
_geom_torsion_atom_site_label_2
_geom_torsion_atom_site_label_3
_geom_torsion_atom_site_label_4
_geom_torsion
_geom_torsion_site_symmetry_1
_geom_torsion_site_symmetry_4
O1 C1 C2 N1 7.1(5) . .
O2 C1 C2 N1 -173.2(3) . .
O1 C1 C2 C3 -172.5(4) . .
O2 C1 C2 C3 7.1(6) . .
N1 C2 C3 C4 0.5(4) . .
C1 C2 C3 C4 -179.9(4) . .
C2 C3 C4 N2 -0.6(4) . .
C2 C3 C4 C5 178.0(4) . .
N2 C4 C5 O3 -175.6(3) . .
C3 C4 C5 O3 5.8(6) . .
N2 C4 C5 O4 2.9(4) . .
C3 C4 C5 O4 -175.6(4) . .
O6 C6 C7 N3 -177.5(3) . .
O5 C6 C7 N3 2.2(4) . .
O6 C6 C7 C8 4.9(6) . .
O5 C6 C7 C8 -175.5(3) . .
N3 C7 C8 C9 0.2(4) . .
C6 C7 C8 C9 178.0(3) . .
C7 C8 C9 N4 -0.4(4) . .
C7 C8 C9 C10 -175.5(4) . .
N4 C9 C10 O7 -172.0(3) . .
C8 C9 C10 O7 3.0(6) . .
N4 C9 C10 O8 5.6(4) . .
C8 C9 C10 O8 -179.4(4) . .
O9 C11 C12 N5 5.5(4) . .
O10 C11 C12 N5 -172.7(3) . .
O9 C11 C12 C13 177.4(3) . .
O10 C11 C12 C13 -0.8(5) . .
N5 C12 C13 C14 2.4(4) . .
C11 C12 C13 C14 -169.9(3) . .
C12 C13 C14 N6 -1.5(4) . .
C12 C13 C14 C15 167.9(3) . .
N6 C14 C15 O11 -166.4(3) . .
C13 C14 C15 O11 25.4(5) . .
N6 C14 C15 O12 17.0(4) . .
C13 C14 C15 O12 -151.2(4) . .
C3 C2 N1 N2 -0.2(4) . .
C1 C2 N1 N2 -179.9(3) . .
C3 C2 N1 Dy1 170.9(2) . .
C1 C2 N1 Dy1 -8.8(4) . .
O14 Dy1 N1 N2 77.3(3) . .
O13 Dy1 N1 N2 -81.8(3) . .
O5 Dy1 N1 N2 4.0(4) . .
O9 Dy1 N1 N2 -136.7(3) . .
O1 Dy1 N1 N2 173.4(3) . .
N3 Dy1 N1 N2 -3.1(3) . .
N5 Dy1 N1 N2 132.6(3) . .
O14 Dy1 N1 C2 -90.4(2) . .
O13 Dy1 N1 C2 110.6(2) . .
O5 Dy1 N1 C2 -163.6(2) . .
O9 Dy1 N1 C2 55.7(3) . .
O1 Dy1 N1 C2 5.8(2) . .
N3 Dy1 N1 C2 -170.7(3) . .
N5 Dy1 N1 C2 -35.0(3) . .
C2 N1 N2 C4 -0.2(4) . .
Dy1 N1 N2 C4 -168.7(2) . .
C2 N1 N2 Cu1 -176.5(3) . .
Dy1 N1 N2 Cu1 15.1(5) . .
C3 C4 N2 N1 0.5(4) . .
C5 C4 N2 N1 -178.4(3) . .
C3 C4 N2 Cu1 177.7(2) . .
C5 C4 N2 Cu1 -1.3(4) . .
N4 Cu1 N2 N1 -11.6(3) . .
O4 Cu1 N2 N1 175.9(3) . .
N4 Cu1 N2 C4 172.2(2) . .
O4 Cu1 N2 C4 -0.3(2) . .
C8 C7 N3 N4 0.0(4) . .
C6 C7 N3 N4 -178.2(3) . .
C8 C7 N3 Dy1 165.1(2) . .
C6 C7 N3 Dy1 -13.0(4) . .
O14 Dy1 N3 N4 -90.9(3) . .
O13 Dy1 N3 N4 70.3(3) . .
O5 Dy1 N3 N4 172.6(3) . .
O9 Dy1 N3 N4 124.8(3) . .
O1 Dy1 N3 N4 -17.4(4) . .
N1 Dy1 N3 N4 -12.1(3) . .
N5 Dy1 N3 N4 -142.8(3) . .
O14 Dy1 N3 C7 109.5(2) . .
O13 Dy1 N3 C7 -89.4(2) . .
O5 Dy1 N3 C7 13.0(2) . .
O9 Dy1 N3 C7 -34.8(3) . .
O1 Dy1 N3 C7 -177.0(2) . .
N1 Dy1 N3 C7 -171.8(3) . .
N5 Dy1 N3 C7 57.5(3) . .
C7 N3 N4 C9 -0.2(4) . .
Dy1 N3 N4 C9 -161.3(2) . .
C7 N3 N4 Cu1 178.9(3) . .
Dy1 N3 N4 Cu1 17.9(5) . .
C8 C9 N4 N3 0.4(4) . .
C10 C9 N4 N3 176.8(3) . .
C8 C9 N4 Cu1 -178.9(2) . .
C10 C9 N4 Cu1 -2.6(3) . .
N2 Cu1 N4 N3 -5.1(3) . .
O8 Cu1 N4 N3 -179.4(3) . .
N2 Cu1 N4 C9 174.0(2) . .
O8 Cu1 N4 C9 -0.3(2) . .
C13 C12 N5 N6 -2.2(4) . .
C11 C12 N5 N6 171.3(3) . .
C13 C12 N5 Dy1 -178.4(2) . .
C11 C12 N5 Dy1 -4.8(4) . .
O14 Dy1 N5 C12 -173.7(2) . .
O13 Dy1 N5 C12 6.6(3) . .
O5 Dy1 N5 C12 -79.4(2) . .
O9 Dy1 N5 C12 2.3(2) . .
O1 Dy1 N5 C12 90.8(2) . .
N3 Dy1 N5 C12 -120.1(2) . .
N1 Dy1 N5 C12 129.5(2) . .
O14 Dy1 N5 N6 11.9(3) . .
O13 Dy1 N5 N6 -167.8(3) . .
O5 Dy1 N5 N6 106.2(3) . .
O9 Dy1 N5 N6 -172.0(3) . .
O1 Dy1 N5 N6 -83.6(3) . .
N3 Dy1 N5 N6 65.6(4) . .
N1 Dy1 N5 N6 -44.8(4) . .
C12 N5 N6 C14 1.2(4) . .
Dy1 N5 N6 C14 176.0(2) . .
C13 C14 N6 N5 0.2(4) . .
C15 C14 N6 N5 -170.4(3) . .
O2 C1 O1 Dy1 178.8(2) . .
C2 C1 O1 Dy1 -1.6(4) . .
O14 Dy1 O1 C1 73.1(3) . .
O13 Dy1 O1 C1 -76.6(3) . .
O5 Dy1 O1 C1 164.9(2) . .
O9 Dy1 O1 C1 -148.1(3) . .
N3 Dy1 O1 C1 3.5(3) . .
N1 Dy1 O1 C1 -2.1(2) . .
N5 Dy1 O1 C1 145.2(3) . .
O1 C1 O2 Dy2 -0.9(4) . 2_666
C2 C1 O2 Dy2 179.5(2) . 2_666
O3 C5 O4 Cu1 175.5(3) . .
C4 C5 O4 Cu1 -3.1(4) . .
N2 Cu1 O4 C5 1.9(2) . .
O8 Cu1 O4 C5 176.1(2) . .
O6 C6 O5 Dy1 -169.2(2) . .
C7 C6 O5 Dy1 11.2(4) . .
O14 Dy1 O5 C6 -89.3(3) . .
O13 Dy1 O5 C6 59.9(3) . .
O9 Dy1 O5 C6 131.4(3) . .
O1 Dy1 O5 C6 179.2(2) . .
N3 Dy1 O5 C6 -13.0(2) . .
N1 Dy1 O5 C6 -20.7(3) . .
N5 Dy1 O5 C6 -161.7(3) . .
O5 C6 O6 Dy2 109.0(4) . 2_676
C7 C6 O6 Dy2 -71.4(5) . 2_676
O7 C10 O8 Cu1 171.8(3) . .
C9 C10 O8 Cu1 -5.8(4) . .
N4 Cu1 O8 C10 3.5(2) . .
O4 Cu1 O8 C10 176.0(2) . .
O10 C11 O9 Dy1 174.6(2) . .
C12 C11 O9 Dy1 -3.5(4) . .
O14 Dy1 O9 C11 6.5(3) . .
O13 Dy1 O9 C11 -176.3(3) . .
O5 Dy1 O9 C11 84.1(3) . .
O1 Dy1 O9 C11 -74.1(3) . .
N3 Dy1 O9 C11 127.8(2) . .
N1 Dy1 O9 C11 -119.0(3) . .
N5 Dy1 O9 C11 0.8(2) . .
O9 C11 O10 Dy2 -109.8(4) . .
C12 C11 O10 Dy2 68.3(5) . .
O11 Dy2 O10 C11 45.6(4) 1_455 .
O12 Dy2 O10 C11 -34.8(4) 2_766 .
O6 Dy2 O10 C11 164.2(4) 2_676 .
O2 Dy2 O10 C11 -120.2(4) 2_666 .
O16 Dy2 O10 C11 -115.1(4) . .
O15 Dy2 O10 C11 104.7(4) . .
O12 C15 O11 Dy2 -116.0(4) . 1_655
C14 C15 O11 Dy2 67.8(6) . 1_655
O11 C15 O12 Dy2 1.2(6) . 2_766
C14 C15 O12 Dy2 177.4(2) . 2_766
